data_7051229
loop_
_publ_author_name
'Maria Calleja'
'Sax A. Mason'
'Paul D. Prince'
'Jonathan W. Steed'
'Clive Wilkinson'

_publ_section_title
;
Single Crystal Neutron and X-ray Diffraction Studies of
(H7O3)[AuCl4]&#x00B7;15-crown-5.
;
_journal_name_full 'New Journal of Chemistry'
_journal_year 2001
_chemical_formula_sum 'C10 H27 Au Cl4 O8'
_chemical_formula_weight 614.10
_space_group_IT_number 14
_symmetry_cell_setting monoclinic
_symmetry_space_group_name_Hall '-P 2yn'
_symmetry_space_group_name_H-M 'P 1 21/n 1'
_cell_angle_alpha 90.00
_cell_angle_beta 104.485(3)
_cell_angle_gamma 90.00
_cell_formula_units_Z 4
_cell_length_a 7.9346(4)
_cell_length_b 18.6728(9)
_cell_length_c 13.9672(7)
_cell_measurement_temperature 80(2)
_cell_volume 2003.62(17)
_diffrn_ambient_temperature 80(2)
_exptl_crystal_density_diffrn 2.036
_cod_original_sg_symbol_H-M 'P 21/n'
_cod_database_code 7051229

loop_
_symmetry_equiv_pos_as_xyz
'x, y, z'
'-x+1/2, y+1/2, -z+1/2'
'-x, -y, -z'
'x-1/2, -y-1/2, z-1/2'

loop_
_atom_site_label
_atom_site_type_symbol
_atom_site_fract_x
_atom_site_fract_y
_atom_site_fract_z
_atom_site_U_iso_or_equiv
_atom_site_adp_type
_atom_site_occupancy
_atom_site_symmetry_multiplicity
_atom_site_calc_flag
_atom_site_refinement_flags
_atom_site_disorder_assembly
_atom_site_disorder_group
H1 H 0.7772(3) 0.25534(13) 0.73544(19) 0.0278(5) Uani 1 1 d . . .
H2 H 0.9217(3) 0.26169(14) 0.65804(19) 0.0273(5) Uani 1 1 d . . .
H3 H 0.9396(3) 0.19259(13) 0.72999(19) 0.0268(5) Uani 1 1 d . . .
H4 H 0.5647(3) 0.26917(14) 0.7859(2) 0.0279(5) Uani 1 1 d . . .
H5 H 0.6804(4) 0.33767(15) 0.7847(3) 0.0417(7) Uani 1 1 d . . .
H6 H 0.3071(4) 0.21796(16) 0.7253(2) 0.0326(6) Uani 1 1 d . . .
H7 H 0.2975(3) 0.24909(16) 0.8256(2) 0.0315(5) Uani 1 1 d . . .
Au1 Au 0.75038(13) 0.50574(5) 0.75035(7) 0.01224(17) Uani 1 1 d . . .
Cl1 Cl 0.81785(12) 0.56212(4) 0.61999(7) 0.02018(17) Uani 1 1 d . . .
O1 O 1.15484(17) 0.17770(7) 0.62273(9) 0.0136(2) Uani 1 1 d . . .
C1 C 1.10964(16) 0.20802(6) 0.52651(8) 0.0153(2) Uani 1 1 d . . .
H1A H 0.9735(4) 0.19452(15) 0.4901(2) 0.0324(6) Uani 1 1 d . . .
H1B H 1.1938(4) 0.18693(15) 0.4813(2) 0.0355(6) Uani 1 1 d . . .
Cl2 Cl 0.55343(11) 0.43510(4) 0.64336(6) 0.01837(16) Uani 1 1 d . . .
O2 O 0.99773(17) 0.31420(7) 0.58193(10) 0.0148(2) Uani 1 1 d . . .
C2 C 1.12892(16) 0.28814(6) 0.53666(9) 0.0159(2) Uani 1 1 d . . .
H2A H 1.2596(3) 0.30210(15) 0.5821(2) 0.0324(6) Uani 1 1 d . . .
H2B H 1.1115(4) 0.31264(15) 0.4634(2) 0.0348(6) Uani 1 1 d . . .
Cl3 Cl 0.68124(12) 0.44983(5) 0.88126(6) 0.02030(17) Uani 1 1 d . . .
O3 O 1.03801(17) 0.37136(7) 0.77545(10) 0.0150(2) Uani 1 1 d . . .
C3 C 1.00819(15) 0.38923(6) 0.60391(8) 0.0156(2) Uani 1 1 d . . .
H3A H 0.8741(3) 0.40729(15) 0.5970(2) 0.0301(5) Uani 1 1 d . . .
H3B H 1.0613(4) 0.41837(14) 0.5488(2) 0.0337(6) Uani 1 1 d . . .
Cl4 Cl 0.94678(11) 0.57527(5) 0.85695(7) 0.02241(18) Uani 1 1 d . . .
O4 O 1.14325(17) 0.25305(7) 0.90139(9) 0.0148(2) Uani 1 1 d . . .
C4 C 1.11795(15) 0.40467(6) 0.70694(9) 0.0150(2) Uani 1 1 d . . .
H4A H 1.2518(3) 0.38455(16) 0.7170(2) 0.0326(6) Uani 1 1 d . . .
H4B H 1.1239(4) 0.46308(13) 0.7177(2) 0.0325(5) Uani 1 1 d . . .
O5 O 1.06555(17) 0.12720(7) 0.78939(10) 0.0142(2) Uani 1 1 d . . .
C5 C 1.13672(15) 0.37891(6) 0.87545(9) 0.0159(2) Uani 1 1 d . . .
H5A H 1.1092(4) 0.43065(14) 0.9059(2) 0.0332(6) Uani 1 1 d . . .
H5B H 1.2769(3) 0.37706(16) 0.8777(2) 0.0315(5) Uani 1 1 d . . .
O8 O 0.37415(18) 0.24306(8) 0.78274(11) 0.0212(3) Uani 1 1 d . . .
C6 C 1.08921(15) 0.31902(6) 0.93603(8) 0.0154(2) Uani 1 1 d . . .
H6A H 1.1540(4) 0.32677(15) 1.01442(19) 0.0332(6) Uani 1 1 d . . .
H6B H 0.9475(3) 0.31829(15) 0.9277(2) 0.0302(5) Uani 1 1 d . . .
O6 O 0.85599(17) 0.22772(7) 0.69017(10) 0.0144(2) Uani 1 1 d . . .
C7 C 1.07670(15) 0.19116(6) 0.93913(8) 0.0153(2) Uani 1 1 d . . .
H7A H 0.9330(3) 0.19305(15) 0.9202(2) 0.0310(5) Uani 1 1 d . . .
H7B H 1.1245(4) 0.18849(15) 1.02015(19) 0.0326(6) Uani 1 1 d . . .
O7 O 0.68521(18) 0.28641(7) 0.79030(11) 0.0172(3) Uani 1 1 d . . .
C8 C 1.13853(15) 0.12581(6) 0.89427(8) 0.0153(2) Uani 1 1 d . . .
H8A H 1.2812(3) 0.12642(15) 0.9089(2) 0.0299(5) Uani 1 1 d . . .
H8B H 1.0976(4) 0.07705(14) 0.9263(2) 0.0330(6) Uani 1 1 d . . .
C9 C 1.15673(15) 0.08304(6) 0.73509(8) 0.0140(2) Uani 1 1 d . . .
H9A H 1.1250(4) 0.02656(13) 0.7429(2) 0.0300(5) Uani 1 1 d . . .
H9B H 1.2979(3) 0.09073(15) 0.7642(2) 0.0281(5) Uani 1 1 d . . .
C10 C 1.10345(15) 0.10476(6) 0.62772(8) 0.0140(2) Uani 1 1 d . . .
H10A H 1.1684(4) 0.07003(14) 0.5846(2) 0.0307(5) Uani 1 1 d . . .
H10B H 0.9609(3) 0.10008(14) 0.5982(2) 0.0286(5) Uani 1 1 d . . .

loop_
_atom_site_aniso_label
_atom_site_aniso_U_11
_atom_site_aniso_U_22
_atom_site_aniso_U_33
_atom_site_aniso_U_23
_atom_site_aniso_U_13
_atom_site_aniso_U_12
H1 0.0281(12) 0.0263(11) 0.0274(12) 0.0017(9) 0.0038(9) -0.0013(10)
H2 0.0277(11) 0.0274(12) 0.0302(12) 0.0043(9) 0.0135(10) -0.0021(10)
H3 0.0267(12) 0.0260(11) 0.0282(12) 0.0046(10) 0.0080(10) 0.0068(10)
H4 0.0230(13) 0.0305(12) 0.0309(12) -0.0005(10) 0.0083(9) -0.0028(10)
H5 0.0425(16) 0.0192(13) 0.070(2) -0.0030(12) 0.0260(15) -0.0032(11)
H6 0.0338(13) 0.0362(13) 0.0278(13) -0.0084(11) 0.0078(11) -0.0093(11)
H7 0.0279(12) 0.0377(13) 0.0326(12) -0.0070(11) 0.0148(10) -0.0014(11)
Au1 0.0138(4) 0.0107(4) 0.0134(4) 0.0009(3) 0.0056(3) 0.0019(3)
Cl1 0.0245(4) 0.0183(4) 0.0212(4) 0.0063(3) 0.0122(3) 0.0018(3)
O1 0.0156(6) 0.0126(5) 0.0128(5) -0.0004(4) 0.0037(4) -0.0006(4)
C1 0.0206(6) 0.0135(5) 0.0130(5) -0.0013(4) 0.0061(4) 0.0007(4)
H1A 0.0321(14) 0.0303(12) 0.0292(13) -0.0006(10) -0.0026(11) -0.0035(10)
H1B 0.0508(16) 0.0294(12) 0.0338(14) -0.0006(10) 0.0248(12) 0.0075(12)
Cl2 0.0193(4) 0.0179(3) 0.0189(4) -0.0039(3) 0.0065(3) -0.0026(3)
O2 0.0164(6) 0.0138(5) 0.0154(6) 0.0006(4) 0.0064(5) -0.0002(5)
C2 0.0202(6) 0.0145(5) 0.0154(5) 0.0003(4) 0.0089(4) -0.0003(4)
H2A 0.0246(13) 0.0309(12) 0.0429(15) -0.0055(11) 0.0104(11) -0.0039(10)
H2B 0.0530(17) 0.0293(12) 0.0276(13) 0.0063(10) 0.0207(12) 0.0062(12)
Cl3 0.0271(4) 0.0196(4) 0.0175(4) 0.0058(3) 0.0119(3) 0.0053(3)
O3 0.0152(6) 0.0152(5) 0.0143(6) -0.0014(4) 0.0032(5) -0.0021(5)
C3 0.0200(6) 0.0127(5) 0.0147(5) 0.0012(4) 0.0057(4) 0.0005(4)
H3A 0.0266(13) 0.0312(12) 0.0310(13) -0.0017(10) 0.0043(10) 0.0086(10)
H3B 0.0522(16) 0.0237(11) 0.0294(13) 0.0036(9) 0.0180(12) -0.0032(11)
Cl4 0.0190(4) 0.0235(4) 0.0249(4) -0.0086(3) 0.0058(3) -0.0017(3)
O4 0.0166(6) 0.0140(5) 0.0154(5) -0.0002(4) 0.0073(5) 0.0006(5)
C4 0.0167(6) 0.0119(5) 0.0170(5) 0.0001(4) 0.0052(4) -0.0013(4)
H4A 0.0223(12) 0.0399(14) 0.0357(14) 0.0005(11) 0.0075(10) -0.0009(11)
H4B 0.0414(14) 0.0188(10) 0.0382(14) -0.0029(10) 0.0117(11) -0.0054(10)
O5 0.0152(6) 0.0142(5) 0.0132(6) 0.0014(4) 0.0038(4) 0.0024(5)
C5 0.0170(6) 0.0142(5) 0.0151(5) -0.0021(4) 0.0012(4) -0.0005(4)
H5A 0.0441(15) 0.0215(11) 0.0308(13) -0.0047(9) 0.0038(11) 0.0044(10)
H5B 0.0208(12) 0.0371(13) 0.0350(14) 0.0016(11) 0.0039(10) -0.0049(10)
O8 0.0145(6) 0.0279(7) 0.0225(7) -0.0083(6) 0.0071(6) -0.0069(6)
C6 0.0173(6) 0.0159(5) 0.0131(5) -0.0017(4) 0.0041(4) 0.0019(4)
H6A 0.0433(15) 0.0339(13) 0.0194(12) -0.0032(10) 0.0020(11) 0.0018(12)
H6B 0.0226(12) 0.0358(13) 0.0354(13) -0.0022(11) 0.0134(10) 0.0016(10)
O6 0.0143(6) 0.0139(5) 0.0157(6) 0.0006(5) 0.0051(5) -0.0007(5)
C7 0.0180(6) 0.0162(5) 0.0131(5) 0.0002(4) 0.0066(4) -0.0009(4)
H7A 0.0230(13) 0.0345(13) 0.0377(14) -0.0025(11) 0.0117(10) -0.0038(10)
H7B 0.0462(15) 0.0347(13) 0.0167(11) 0.0014(9) 0.0074(10) -0.0020(12)
O7 0.0156(7) 0.0158(7) 0.0224(6) -0.0031(5) 0.0090(5) -0.0011(5)
C8 0.0187(6) 0.0143(5) 0.0128(5) 0.0020(4) 0.0034(4) 0.0006(4)
H8A 0.0242(13) 0.0365(13) 0.0264(13) 0.0002(10) 0.0018(10) 0.0042(10)
H8B 0.0481(16) 0.0232(11) 0.0287(13) 0.0050(9) 0.0114(11) -0.0048(11)
C9 0.0141(6) 0.0129(5) 0.0152(5) 0.0010(4) 0.0036(4) 0.0018(4)
H9A 0.0384(13) 0.0178(10) 0.0354(13) 0.0031(9) 0.0123(11) 0.0004(10)
H9B 0.0183(12) 0.0343(12) 0.0309(13) -0.0004(10) 0.0047(10) 0.0019(10)
C10 0.0152(6) 0.0133(5) 0.0135(5) -0.0019(4) 0.0038(4) -0.0006(4)
H10A 0.0413(14) 0.0253(11) 0.0288(12) -0.0045(9) 0.0149(11) 0.0044(10)
H10B 0.0189(12) 0.0320(12) 0.0320(13) 0.0002(10) 0.0009(9) -0.0042(9)

loop_
_geom_bond_atom_site_label_1
_geom_bond_atom_site_label_2
_geom_bond_distance
_geom_bond_site_symmetry_2
_geom_bond_publ_flag
Au1 Cl4 2.2739(13) . ?
Au1 Cl1 2.2797(12) . ?
Au1 Cl3 2.2883(12) . ?
Au1 Cl2 2.2906(12) . ?
O1 C1 1.4192(16) . ?
O1 C10 1.4284(16) . ?
C1 C2 1.5069(15) . ?
C1 H1A 1.102(3) . ?
C1 H1B 1.100(3) . ?
O2 C2 1.4316(17) . ?
O2 C3 1.4322(16) . ?
C2 H2A 1.103(3) . ?
C2 H2B 1.098(3) . ?
O3 C4 1.4171(17) . ?
O3 C5 1.4272(17) . ?
C3 C4 1.5118(16) . ?
C3 H3A 1.097(3) . ?
C3 H3B 1.108(3) . ?
O4 C7 1.4252(17) . ?
O4 C6 1.4281(17) . ?
C4 H4A 1.102(3) . ?
C4 H4B 1.100(3) . ?
O5 C9 1.4328(17) . ?
O5 C8 1.4343(17) . ?
C5 C6 1.5060(17) . ?
C5 H5A 1.100(3) . ?
C5 H5B 1.105(3) . ?
O8 H6 0.966(3) . ?
O8 H7 0.960(3) . ?
C6 H6A 1.096(3) . ?
C6 H6B 1.101(3) . ?
O6 H1 1.120(3) . ?
O6 H2 0.996(3) . ?
O6 H3 0.998(3) . ?
C7 C8 1.5087(16) . ?
C7 H7A 1.104(3) . ?
C7 H7B 1.101(3) . ?
O7 H1 1.317(3) . ?
O7 H4 0.996(3) . ?
O7 H5 0.960(3) . ?
C8 H8A 1.099(3) . ?
C8 H8B 1.099(3) . ?
C9 C10 1.5083(16) . ?
C9 H9A 1.096(3) . ?
C9 H9B 1.101(3) . ?
C10 H10A 1.097(3) . ?
C10 H10B 1.106(3) . ?
